data_4347004
loop_
_publ_author_name
'Becker, Sabine'
'D\"urr, Maximilian'
'Miska, Andreas'
'Becker, Jonathan'
'Gawlig, Christopher'
'Behrens, Ulrich'
'Ivanovi\'c-Burmazovi\'c, Ivana'
'Schindler, Siegfried'

_publ_section_title
;
 Copper Chloride Catalysis: Do \m4-Oxido Copper Clusters Play a
 Significant Role?
;
_journal_issue 8
_journal_name_full 'Inorganic chemistry'
_journal_page_first 3759
_journal_page_last 3766
_journal_paper_doi 10.1021/acs.inorgchem.5b02576
_journal_volume 55
_journal_year 2016
_chemical_formula_sum 'C4 H6 Cl4 Cu2 N2'
_chemical_formula_weight 350.99
_chemical_name_common 'compound 2'
_space_group_crystal_system monoclinic
_space_group_IT_number 14
_space_group_name_Hall '-P 2ybc'
_space_group_name_H-M_alt 'P 1 21/c 1'
_atom_sites_solution_hydrogens geom
_audit_creation_method SHELXL-2013
_audit_update_record
;
2016-03-02 # Formatted by publCIF

;
_cell_angle_alpha 90
_cell_angle_beta 89.94(3)
_cell_angle_gamma 90
_cell_formula_units_Z 2
_cell_length_a 3.7990(8)
_cell_length_b 7.9080(16)
_cell_length_c 18.075(4)
_cell_measurement_reflns_used 512
_cell_measurement_temperature 190(2)
_cell_measurement_theta_max 26.73
_cell_measurement_theta_min 1.00
_cell_volume 543.0(2)
_computing_cell_refinement
;
 Denzo/Scalepack (HKL Research, Inc., 1997)

;
_computing_data_collection 'Bruker AXS Collect (2009)'
_computing_data_reduction
;
 Denzo/Scalepack (HKL Research, Inc., 1997)

;
_computing_publication_material 'Ortep 3v2'
_computing_structure_refinement 'SHELXL-2013 (Sheldrick, 2013)'
_computing_structure_solution 'SHELXS-97 (Sheldrick, 2008)'
_diffrn_ambient_temperature 190(2)
_diffrn_measured_fraction_theta_full 0.995
_diffrn_measured_fraction_theta_max 0.986
_diffrn_measurement_device_type 'Bruker Nonius KappaCCD'
_diffrn_measurement_method 'omega and phi scans'
_diffrn_radiation_type MoK\a
_diffrn_radiation_wavelength 0.71073
_diffrn_reflns_av_R_equivalents 0.1491
_diffrn_reflns_av_unetI/netI 0.1149
_diffrn_reflns_Laue_measured_fraction_full 0.995
_diffrn_reflns_Laue_measured_fraction_max 0.986
_diffrn_reflns_limit_h_max 4
_diffrn_reflns_limit_h_min -4
_diffrn_reflns_limit_k_max 7
_diffrn_reflns_limit_k_min -10
_diffrn_reflns_limit_l_max 23
_diffrn_reflns_limit_l_min -22
_diffrn_reflns_number 3334
_diffrn_reflns_point_group_measured_fraction_full 0.995
_diffrn_reflns_point_group_measured_fraction_max 0.986
_diffrn_reflns_theta_full 25.242
_diffrn_reflns_theta_max 27.574
_diffrn_reflns_theta_min 2.576
_diffrn_source 'Bruker Nonius FR591 rotating anode'
_exptl_absorpt_coefficient_mu 4.847
_exptl_absorpt_correction_T_max 0.49496
_exptl_absorpt_correction_T_min 0.11067
_exptl_absorpt_correction_type empirical
_exptl_absorpt_process_details
;
 Platon MULABS semi-empirical method using multiple scanned reflections

;
_exptl_crystal_colour yellow
_exptl_crystal_density_diffrn 2.147
_exptl_crystal_description needle
_exptl_crystal_F_000 340
_exptl_crystal_size_max 0.750
_exptl_crystal_size_mid 0.050
_exptl_crystal_size_min 0.020
_refine_diff_density_max 1.877
_refine_diff_density_min -1.361
_refine_diff_density_rms 0.281
_refine_ls_extinction_method none
_refine_ls_goodness_of_fit_ref 1.041
_refine_ls_hydrogen_treatment constr
_refine_ls_matrix_type full
_refine_ls_number_parameters 57
_refine_ls_number_reflns 1213
_refine_ls_number_restraints 0
_refine_ls_restrained_S_all 1.041
_refine_ls_R_factor_all 0.0959
_refine_ls_R_factor_gt 0.0747
_refine_ls_shift/su_max 0.001
_refine_ls_shift/su_mean 0.000
_refine_ls_structure_factor_coef Fsqd
_refine_ls_weighting_details 'w=1/[\s^2^(Fo^2^)+(0.1254P)^2^] where P=(Fo^2^+2Fc^2^)/3'
_refine_ls_weighting_scheme calc
_refine_ls_wR_factor_gt 0.1936
_refine_ls_wR_factor_ref 0.2093
_reflns_Friedel_coverage 0.000
_reflns_number_gt 969
_reflns_number_total 1213
_reflns_threshold_expression 'I > 2\s(I)'
_cod_data_source_file ic5b02576_si_005.cif
_cod_data_source_block SCHNOV
_cod_original_cell_volume 543.02(19)
_cod_original_sg_symbol_H-M 'P 21/c'
_cod_database_code 4347004
_shelx_space_group_comment
;
The symmetry employed for this shelxl refinement is uniquely defined
by the following loop, which should always be used as a source of
symmetry information in preference to the above space-group names.
They are only intended as comments.
;
_shelx_estimated_absorpt_t_min 0.122
_shelx_estimated_absorpt_t_max 0.909
_shelxl_version_number 2013-4

loop_
_space_group_symop_operation_xyz
'x, y, z'
'-x, y+1/2, -z+1/2'
'-x, -y, -z'
'x, -y-1/2, z-1/2'

loop_
_atom_site_label
_atom_site_type_symbol
_atom_site_fract_x
_atom_site_fract_y
_atom_site_fract_z
_atom_site_U_iso_or_equiv
_atom_site_adp_type
_atom_site_occupancy
_atom_site_site_symmetry_order
_atom_site_calc_flag
_atom_site_refinement_flags_posn
_atom_site_refinement_flags_adp
Cu1 Cu 0.3315(4) 0.57655(13) 0.42033(8) 0.0308(4) Uani 1 1 d . .
Cl1 Cl 0.3075(8) 0.3283(3) 0.48574(13) 0.0320(6) Uani 1 1 d . .
N1 N 0.355(3) 0.8041(11) 0.3767(5) 0.036(2) Uani 1 1 d . .
C1 C 0.429(3) 0.9329(12) 0.3540(7) 0.034(3) Uani 1 1 d . .
C2 C 0.531(4) 1.0977(12) 0.3236(8) 0.038(3) Uani 1 1 d . .
H2A H 0.6802 1.0809 0.2800 0.058 Uiso 1 1 calc R U
H2B H 0.6615 1.1616 0.3611 0.058 Uiso 1 1 calc R U
H2C H 0.3194 1.1608 0.3095 0.058 Uiso 1 1 calc R U
Cl2 Cl -0.0731(7) 0.4883(3) 0.33933(14) 0.0324(6) Uani 1 1 d . .

loop_
_atom_site_aniso_label
_atom_site_aniso_U_11
_atom_site_aniso_U_22
_atom_site_aniso_U_33
_atom_site_aniso_U_23
_atom_site_aniso_U_13
_atom_site_aniso_U_12
Cu1 0.0355(8) 0.0268(6) 0.0301(6) 0.0027(5) -0.0040(7) -0.0037(5)
Cl1 0.0367(14) 0.0266(10) 0.0327(12) 0.0017(8) -0.0048(13) -0.0039(11)
N1 0.042(6) 0.034(5) 0.032(5) 0.008(4) -0.003(5) -0.009(5)
C1 0.035(6) 0.030(5) 0.037(6) 0.000(4) -0.012(5) -0.002(4)
C2 0.044(7) 0.025(5) 0.046(6) -0.009(5) -0.004(6) 0.005(5)
Cl2 0.0333(13) 0.0341(12) 0.0299(11) 0.0007(10) -0.0040(11) -0.0032(11)

loop_
_atom_type_symbol
_atom_type_description
_atom_type_scat_dispersion_real
_atom_type_scat_dispersion_imag
_atom_type_scat_source
C C 0.0033 0.0016 'International Tables Vol C Tables 4.2.6.8 and 6.1.1.4'
H H 0.0000 0.0000 'International Tables Vol C Tables 4.2.6.8 and 6.1.1.4'
N N 0.0061 0.0033 'International Tables Vol C Tables 4.2.6.8 and 6.1.1.4'
Cl Cl 0.1484 0.1585 'International Tables Vol C Tables 4.2.6.8 and 6.1.1.4'
Cu Cu 0.3201 1.2651 'International Tables Vol C Tables 4.2.6.8 and 6.1.1.4'

loop_
_geom_angle_atom_site_label_1
_geom_angle_atom_site_label_2
_geom_angle_atom_site_label_3
_geom_angle
_geom_angle_site_symmetry_3
N1 Cu1 Cl2 93.1(3) .
N1 Cu1 Cl1 172.6(3) .
Cl2 Cu1 Cl1 92.48(10) .
N1 Cu1 Cl1 88.3(3) 3_666
Cl2 Cu1 Cl1 172.89(14) 3_666
Cl1 Cu1 Cl1 85.59(10) 3_666
Cu1 Cl1 Cu1 94.41(10) 3_666
C1 N1 Cu1 168.0(11) .
N1 C1 C2 178.8(14) .
C1 C2 H2A 109.5 .
C1 C2 H2B 109.5 .
H2A C2 H2B 109.5 .
C1 C2 H2C 109.5 .
H2A C2 H2C 109.5 .
H2B C2 H2C 109.5 .

loop_
_geom_bond_atom_site_label_1
_geom_bond_atom_site_label_2
_geom_bond_distance
_geom_bond_site_symmetry_2
Cu1 N1 1.967(8) .
Cu1 Cl2 2.236(3) .
Cu1 Cl1 2.293(3) .
Cu1 Cl1 2.310(3) 3_666
Cl1 Cu1 2.310(3) 3_666
N1 C1 1.133(13) .
C1 C2 1.467(15) .
C2 H2A 0.9800 .
C2 H2B 0.9800 .
C2 H2C 0.9800 .
